data_4119642
loop_
_publ_author_name
'Hayato Tsurugi'
'Hiromasa Tanahashi'
'Haruka Nishiyama'
'Waldemar Fegler'
'Teruhiko Saito'
'Andreas Sauer'
'Jun Okuda'
'Kazushi Mashima'

_publ_section_title
;
 Salt-Free Reducing Reagent of Bis(trimethylsilyl)cyclohexadiene Mediates
 Multielectron Reduction of Chloride Complexes of W(VI) and W(IV)
;
_journal_name_full 'Journal of the American Chemical Society'
_journal_page_first 5986
_journal_page_last 5989
_journal_paper_doi 10.1021/ja401589a
_journal_volume 135
_journal_year 2013
_chemical_formula_moiety 'C26 H22 Cl2 N4 O2 W, 2(C H Cl3)'
_chemical_formula_sum 'C28 H24 Cl8 N4 O2 W'
_chemical_formula_weight 916.00
_chemical_name_common 8
_chemical_name_systematic
; 
 ? 
;
_space_group_IT_number 14
_symmetry_cell_setting monoclinic
_symmetry_Int_Tables_number 14
_symmetry_space_group_name_Hall '-P 2yn'
_symmetry_space_group_name_H-M 'P 1 21/n 1'
_atom_sites_solution_hydrogens geom
_atom_sites_solution_primary direct
_atom_sites_solution_secondary difmap
_audit_creation_method SHELXL-97
_cell_angle_alpha 90.00
_cell_angle_beta 110.590(4)
_cell_angle_gamma 90.00
_cell_formula_units_Z 4
_cell_length_a 15.775(5)
_cell_length_b 12.396(4)
_cell_length_c 18.177(6)
_cell_measurement_reflns_used 7353
_cell_measurement_temperature 113(2)
_cell_measurement_theta_max 27.49
_cell_measurement_theta_min 3.07
_cell_volume 3327.4(19)
_computing_cell_refinement CrystalClear
_computing_data_collection 'CrystalClear (Rigaku Inc., 2007)'
_computing_data_reduction CrystalClear
_computing_molecular_graphics 'CrystalStructure 4.0'
_computing_publication_material 'CrystalStructure 4.0 (Rigaku, 2010)'
_computing_structure_refinement 'SHELXL-97 (Sheldrick, 1997)'
_computing_structure_solution 'SHELXS-97 (Sheldrick, 1990)'
_diffrn_ambient_temperature 113(2)
_diffrn_detector_area_resol_mean 7.314
_diffrn_measured_fraction_theta_full 0.991
_diffrn_measured_fraction_theta_max 0.991
_diffrn_measurement_device_type 'Rigaku Mercury70'
_diffrn_measurement_method \w
_diffrn_radiation_monochromator graphite
_diffrn_radiation_source 'fine-focus sealed tube'
_diffrn_radiation_type MoK\a
_diffrn_radiation_wavelength 0.71075
_diffrn_reflns_av_R_equivalents 0.0405
_diffrn_reflns_av_sigmaI/netI 0.0344
_diffrn_reflns_limit_h_max 20
_diffrn_reflns_limit_h_min -20
_diffrn_reflns_limit_k_max 16
_diffrn_reflns_limit_k_min -16
_diffrn_reflns_limit_l_max 22
_diffrn_reflns_limit_l_min -23
_diffrn_reflns_number 31376
_diffrn_reflns_theta_full 27.49
_diffrn_reflns_theta_max 27.49
_diffrn_reflns_theta_min 3.07
_exptl_absorpt_coefficient_mu 4.151
_exptl_absorpt_correction_T_max 0.660
_exptl_absorpt_correction_T_min 0.503
_exptl_absorpt_correction_type multi-scan
_exptl_absorpt_process_details 'REQAB (Rigaku, 1998)'
_exptl_crystal_colour green
_exptl_crystal_density_diffrn 1.828
_exptl_crystal_description block
_exptl_crystal_F_000 1784.00
_exptl_crystal_size_max 0.29
_exptl_crystal_size_mid 0.17
_exptl_crystal_size_min 0.10
_refine_diff_density_max 3.477
_refine_diff_density_min -1.511
_refine_diff_density_rms 0.144
_refine_ls_extinction_method none
_refine_ls_goodness_of_fit_ref 1.045
_refine_ls_hydrogen_treatment constr
_refine_ls_matrix_type full
_refine_ls_number_parameters 415
_refine_ls_number_reflns 7567
_refine_ls_number_restraints 0
_refine_ls_restrained_S_all 1.045
_refine_ls_R_factor_all 0.0484
_refine_ls_R_factor_gt 0.0397
_refine_ls_shift/su_max 0.000
_refine_ls_shift/su_mean 0.000
_refine_ls_structure_factor_coef Fsqd
_refine_ls_weighting_details 'calc w=1/[\s^2^(Fo^2^)+(0.0316P)^2^+17.4786P] where P=(Fo^2^+2Fc^2^)/3'
_refine_ls_weighting_scheme calc
_refine_ls_wR_factor_gt 0.0887
_refine_ls_wR_factor_ref 0.0941
_reflns_number_gt 6348
_reflns_number_total 7567
_reflns_threshold_expression >2sigma(I)
_cod_data_source_file ja401589a_si_001_7.cif
_cod_data_source_block 8
_cod_original_cell_volume 3327.6(19)
_cod_database_code 4119642

loop_
_symmetry_equiv_pos_as_xyz
'x, y, z'
'-x+1/2, y+1/2, -z+1/2'
'-x, -y, -z'
'x-1/2, -y-1/2, z-1/2'

loop_
_atom_site_label
_atom_site_type_symbol
_atom_site_fract_x
_atom_site_fract_y
_atom_site_fract_z
_atom_site_U_iso_or_equiv
_atom_site_adp_type
_atom_site_occupancy
_atom_site_symmetry_multiplicity
_atom_site_calc_flag
_atom_site_refinement_flags
_atom_site_disorder_assembly
_atom_site_disorder_group
W1 W 0.892440(12) 0.244802(12) -0.071298(10) 0.01767(7) Uani 1 1 d . . .
Cl1 Cl 1.05281(8) 0.25283(10) -0.04204(7) 0.0306(3) Uani 1 1 d . . .
Cl2 Cl 0.73257(9) 0.25108(13) -0.10492(8) 0.0420(4) Uani 1 1 d . . .
Cl3 Cl 0.50494(12) 0.59618(16) 0.12361(9) 0.0578(4) Uani 1 1 d . A .
Cl4 Cl 0.34886(16) 0.5206(2) -0.00354(14) 0.0839(7) Uani 1 1 d . A .
Cl5A Cl 0.4574(4) 0.6948(6) -0.0227(3) 0.109(2) Uani 0.50 1 d P A 1
Cl5B Cl 0.4090(3) 0.7438(3) -0.0098(2) 0.0481(8) Uani 0.50 1 d P A 2
Cl6 Cl 0.30710(11) 0.23220(14) 0.07548(9) 0.0481(4) Uani 1 1 d . B .
Cl7 Cl 0.3044(3) 0.0195(4) 0.0200(2) 0.0466(9) Uani 0.50 1 d P B 1
Cl10 Cl 0.3397(3) 0.1967(5) -0.0669(3) 0.0659(13) Uani 0.50 1 d P B 1
Cl8 Cl 0.3281(5) 0.0477(6) -0.0191(5) 0.157(4) Uani 0.50 1 d P B 2
Cl9 Cl 0.2988(6) 0.2599(6) -0.0840(3) 0.120(3) Uani 0.50 1 d P B 2
O1 O 0.8958(2) 0.1455(2) 0.01424(18) 0.0207(6) Uani 1 1 d . . .
O2 O 0.9070(2) 0.3387(2) 0.02220(18) 0.0231(7) Uani 1 1 d . . .
N1 N 0.8823(3) 0.4013(3) -0.1208(2) 0.0230(8) Uani 1 1 d . . .
N2 N 0.8758(3) 0.2588(4) -0.1887(3) 0.0403(12) Uani 1 1 d . . .
N3 N 0.8680(4) 0.1974(5) -0.2426(3) 0.0508(13) Uani 1 1 d . . .
N4 N 0.8844(3) 0.0929(3) -0.1276(2) 0.0196(7) Uani 1 1 d . . .
C1 C 0.8921(3) 0.1832(4) 0.0815(3) 0.0199(9) Uani 1 1 d . . .
C2 C 0.9028(3) 0.2939(4) 0.0875(3) 0.0189(9) Uani 1 1 d . . .
C3 C 0.8726(3) 0.1052(3) 0.1344(3) 0.0199(9) Uani 1 1 d . . .
C4 C 0.9051(3) 0.0002(3) 0.1400(3) 0.0207(9) Uani 1 1 d . . .
H4 H 0.9420 -0.0203 0.1108 0.025 Uiso 1 1 calc R . .
C5 C 0.8844(3) -0.0749(4) 0.1874(3) 0.0235(9) Uani 1 1 d . . .
H5 H 0.9084 -0.1458 0.1913 0.028 Uiso 1 1 calc R . .
C6 C 0.8286(3) -0.0479(4) 0.2299(3) 0.0248(10) Uani 1 1 d . . .
C7 C 0.7957(3) 0.0572(4) 0.2233(3) 0.0266(10) Uani 1 1 d . . .
H7 H 0.7582 0.0777 0.2519 0.032 Uiso 1 1 calc R . .
C8 C 0.8165(3) 0.1322(4) 0.1764(3) 0.0219(9) Uani 1 1 d . . .
H8 H 0.7924 0.2031 0.1724 0.026 Uiso 1 1 calc R . .
C9 C 0.9538(4) 0.5845(5) 0.3501(4) 0.0424(14) Uani 1 1 d . . .
H9A H 1.0177 0.5848 0.3843 0.051 Uiso 1 1 calc R . .
H9B H 0.9165 0.5604 0.3801 0.051 Uiso 1 1 calc R . .
H9C H 0.9357 0.6575 0.3300 0.051 Uiso 1 1 calc R . .
C10 C 0.9150(3) 0.3657(3) 0.1544(3) 0.0215(9) Uani 1 1 d . . .
C11 C 0.9508(3) 0.3288(4) 0.2324(3) 0.0256(10) Uani 1 1 d . . .
H11 H 0.9674 0.2552 0.2426 0.031 Uiso 1 1 calc R . .
C12 C 0.9624(3) 0.3993(4) 0.2947(3) 0.0286(10) Uani 1 1 d . . .
H12 H 0.9852 0.3726 0.3470 0.034 Uiso 1 1 calc R . .
C13 C 0.9411(3) 0.5084(4) 0.2818(3) 0.0288(11) Uani 1 1 d . . .
C14 C 0.9078(3) 0.5459(4) 0.2040(3) 0.0298(11) Uani 1 1 d . . .
H14 H 0.8937 0.6202 0.1940 0.036 Uiso 1 1 calc R . .
C15 C 0.8954(3) 0.4758(4) 0.1417(3) 0.0234(9) Uani 1 1 d . . .
H15 H 0.8733 0.5029 0.0895 0.028 Uiso 1 1 calc R . .
C16 C 0.8027(4) -0.1303(5) 0.2792(3) 0.0381(13) Uani 1 1 d . . .
H16A H 0.7369 -0.1401 0.2589 0.046 Uiso 1 1 calc R . .
H16B H 0.8222 -0.1052 0.3338 0.046 Uiso 1 1 calc R . .
H16C H 0.8323 -0.1991 0.2770 0.046 Uiso 1 1 calc R . .
C17 C 0.8809(3) 0.5038(4) -0.0963(3) 0.0301(11) Uani 1 1 d . . .
H17 H 0.8896 0.5183 -0.0428 0.036 Uiso 1 1 calc R . .
C18 C 0.8668(4) 0.5868(4) -0.1489(4) 0.0442(16) Uani 1 1 d . . .
H18 H 0.8657 0.6591 -0.1319 0.053 Uiso 1 1 calc R . .
C19 C 0.8543(4) 0.5652(6) -0.2273(4) 0.0497(18) Uani 1 1 d . . .
H19 H 0.8439 0.6230 -0.2638 0.060 Uiso 1 1 calc R . .
C20 C 0.8568(4) 0.4617(6) -0.2522(3) 0.0442(16) Uani 1 1 d . . .
H20 H 0.8495 0.4461 -0.3053 0.053 Uiso 1 1 calc R . .
C21 C 0.8700(3) 0.3819(4) -0.1981(3) 0.0265(10) Uani 1 1 d . . .
C22 C 0.8738(3) 0.1039(4) -0.2057(3) 0.0259(10) Uani 1 1 d . . .
C23 C 0.8667(4) 0.0112(7) -0.2544(3) 0.0500(19) Uani 1 1 d . . .
H23 H 0.8593 0.0187 -0.3083 0.060 Uiso 1 1 calc R . .
C24 C 0.8707(4) -0.0883(5) -0.2213(4) 0.0481(17) Uani 1 1 d . . .
H24 H 0.8670 -0.1514 -0.2519 0.058 Uiso 1 1 calc R . .
C25 C 0.8801(4) -0.0967(4) -0.1436(4) 0.0430(15) Uani 1 1 d . . .
H25 H 0.8820 -0.1660 -0.1208 0.052 Uiso 1 1 calc R . .
C26 C 0.8865(3) -0.0085(4) -0.0992(3) 0.0286(11) Uani 1 1 d . . .
H26 H 0.8929 -0.0175 -0.0457 0.034 Uiso 1 1 calc R . .
C27 C 0.4269(6) 0.6172(6) 0.0300(5) 0.089(3) Uani 1 1 d . . .
H27 H 0.3878 0.6698 0.0451 0.107 Uiso 1 1 calc R A 1
C28 C 0.2780(4) 0.1620(5) -0.0133(4) 0.0470(15) Uani 1 1 d . . .
H28 H 0.2120 0.1705 -0.0443 0.056 Uiso 1 1 calc R B 1

loop_
_atom_site_aniso_label
_atom_site_aniso_U_11
_atom_site_aniso_U_22
_atom_site_aniso_U_33
_atom_site_aniso_U_23
_atom_site_aniso_U_13
_atom_site_aniso_U_12
W1 0.02224(11) 0.01662(9) 0.01472(10) 0.00074(6) 0.00722(8) 0.00287(7)
Cl1 0.0212(6) 0.0454(7) 0.0257(6) -0.0020(5) 0.0090(5) 0.0042(5)
Cl2 0.0206(6) 0.0817(11) 0.0228(6) 0.0045(6) 0.0065(5) 0.0083(6)
Cl3 0.0587(11) 0.0792(12) 0.0321(8) -0.0025(8) 0.0119(7) -0.0014(9)
Cl4 0.0750(14) 0.0926(16) 0.0704(14) -0.0051(12) 0.0083(11) -0.0382(12)
Cl5A 0.108(4) 0.131(5) 0.058(3) 0.047(3) -0.009(3) -0.047(4)
Cl5B 0.056(2) 0.060(2) 0.0316(16) 0.0072(13) 0.0189(16) -0.0062(16)
Cl6 0.0398(8) 0.0702(10) 0.0314(8) -0.0073(7) 0.0088(6) -0.0025(7)
Cl7 0.0354(17) 0.0490(18) 0.046(2) -0.0209(15) 0.0028(15) -0.0021(13)
Cl10 0.055(2) 0.115(4) 0.037(2) -0.007(2) 0.028(2) -0.031(2)
Cl8 0.092(5) 0.118(6) 0.167(8) -0.100(6) -0.071(5) 0.062(4)
Cl9 0.151(7) 0.157(7) 0.038(3) -0.005(3) 0.017(3) -0.108(5)
O1 0.0252(17) 0.0210(15) 0.0178(16) -0.0027(12) 0.0101(13) 0.0014(12)
O2 0.0360(19) 0.0184(14) 0.0183(16) 0.0012(12) 0.0137(14) 0.0038(13)
N1 0.025(2) 0.0170(17) 0.028(2) 0.0074(15) 0.0109(17) 0.0050(15)
N2 0.026(2) 0.078(4) 0.018(2) -0.010(2) 0.0089(19) 0.003(2)
N3 0.050(3) 0.056(3) 0.047(3) 0.003(3) 0.018(3) 0.007(3)
N4 0.0207(19) 0.0211(18) 0.0170(19) -0.0035(14) 0.0064(15) 0.0019(14)
C1 0.022(2) 0.024(2) 0.014(2) -0.0023(16) 0.0071(18) 0.0034(17)
C2 0.021(2) 0.022(2) 0.015(2) 0.0010(16) 0.0083(18) 0.0022(17)
C3 0.020(2) 0.020(2) 0.020(2) -0.0024(16) 0.0075(18) -0.0020(16)
C4 0.018(2) 0.022(2) 0.022(2) 0.0001(17) 0.0065(18) 0.0001(16)
C5 0.023(2) 0.022(2) 0.025(2) 0.0038(18) 0.0072(19) 0.0014(17)
C6 0.027(2) 0.026(2) 0.022(2) 0.0027(18) 0.008(2) -0.0065(18)
C7 0.028(3) 0.031(2) 0.024(2) -0.0030(19) 0.013(2) -0.004(2)
C8 0.022(2) 0.021(2) 0.025(2) -0.0029(17) 0.0106(19) -0.0003(17)
C9 0.034(3) 0.043(3) 0.049(4) -0.027(3) 0.012(3) -0.002(2)
C10 0.025(2) 0.018(2) 0.026(2) -0.0048(17) 0.014(2) -0.0041(17)
C11 0.027(3) 0.024(2) 0.028(3) -0.0042(19) 0.012(2) -0.0031(18)
C12 0.027(3) 0.037(3) 0.021(2) -0.006(2) 0.008(2) -0.003(2)
C13 0.026(2) 0.032(2) 0.030(3) -0.012(2) 0.012(2) -0.004(2)
C14 0.031(3) 0.023(2) 0.038(3) -0.008(2) 0.015(2) -0.0032(19)
C15 0.024(2) 0.023(2) 0.025(2) -0.0029(18) 0.011(2) 0.0017(18)
C16 0.047(3) 0.038(3) 0.033(3) 0.009(2) 0.018(3) -0.004(2)
C17 0.032(3) 0.032(3) 0.026(3) -0.007(2) 0.009(2) 0.000(2)
C18 0.031(3) 0.013(2) 0.088(5) 0.000(3) 0.019(3) -0.0008(19)
C19 0.023(3) 0.061(4) 0.060(4) 0.044(3) 0.009(3) 0.000(3)
C20 0.021(3) 0.087(5) 0.023(3) 0.010(3) 0.006(2) -0.003(3)
C21 0.017(2) 0.031(2) 0.031(3) -0.009(2) 0.009(2) -0.0030(18)
C22 0.018(2) 0.033(2) 0.027(3) 0.0086(19) 0.008(2) 0.0027(19)
C23 0.018(3) 0.110(6) 0.019(3) -0.020(3) 0.003(2) 0.005(3)
C24 0.025(3) 0.048(4) 0.067(4) -0.035(3) 0.010(3) 0.002(2)
C25 0.030(3) 0.020(2) 0.075(5) -0.005(3) 0.014(3) -0.001(2)
C26 0.025(3) 0.029(2) 0.031(3) 0.009(2) 0.007(2) 0.0001(19)
C27 0.082(6) 0.050(4) 0.087(6) 0.017(4) -0.030(5) -0.003(4)
C28 0.036(3) 0.062(4) 0.043(4) -0.019(3) 0.014(3) -0.012(3)

loop_
_atom_type_symbol
_atom_type_description
_atom_type_scat_dispersion_real
_atom_type_scat_dispersion_imag
_atom_type_scat_source
C C 0.0033 0.0016 'International Tables Vol C Tables 4.2.6.8 and 6.1.1.4'
Cl Cl 0.1484 0.1585 'International Tables Vol C Tables 4.2.6.8 and 6.1.1.4'
N N 0.0061 0.0033 'International Tables Vol C Tables 4.2.6.8 and 6.1.1.4'
W W -0.8490 6.8722 'International Tables Vol C Tables 4.2.6.8 and 6.1.1.4'
O O 0.0106 0.0060 'International Tables Vol C Tables 4.2.6.8 and 6.1.1.4'
H H 0.0000 0.0000 'International Tables Vol C Tables 4.2.6.8 and 6.1.1.4'

loop_
_geom_angle_atom_site_label_1
_geom_angle_atom_site_label_2
_geom_angle_atom_site_label_3
_geom_angle
O1 W1 O2 74.35(13)
O1 W1 N2 145.81(17)
O2 W1 N2 139.72(17)
O1 W1 N1 152.14(14)
O2 W1 N1 78.35(14)
N2 W1 N1 61.40(19)
O1 W1 N4 78.87(13)
O2 W1 N4 153.12(13)
N2 W1 N4 67.15(18)
N1 W1 N4 128.53(15)
O1 W1 Cl2 87.44(10)
O2 W1 Cl2 89.63(10)
N2 W1 Cl2 89.66(13)
N1 W1 Cl2 86.91(11)
N4 W1 Cl2 91.53(11)
O1 W1 Cl1 96.73(10)
O2 W1 Cl1 89.47(10)
N2 W1 Cl1 88.06(13)
N1 W1 Cl1 88.42(11)
N4 W1 Cl1 91.34(10)
Cl2 W1 Cl1 175.33(5)
C1 O1 W1 120.6(3)
C2 O2 W1 119.1(3)
C17 N1 C21 119.4(4)
C17 N1 W1 136.8(3)
C21 N1 W1 103.7(3)
N3 N2 C21 123.2(5)
N3 N2 C22 42.3(4)
C21 N2 C22 165.3(4)
N3 N2 W1 136.3(5)
C21 N2 W1 100.4(3)
C22 N2 W1 94.1(3)
N2 N3 C22 99.8(5)
C26 N4 C22 117.5(4)
C26 N4 W1 130.5(3)
C22 N4 W1 112.0(3)
O1 C1 C2 112.2(4)
O1 C1 C3 117.2(4)
C2 C1 C3 130.5(4)
O2 C2 C1 112.8(4)
O2 C2 C10 117.0(4)
C1 C2 C10 130.2(4)
C4 C3 C8 118.2(4)
C4 C3 C1 120.5(4)
C8 C3 C1 121.2(4)
C5 C4 C3 121.0(4)
C4 C5 C6 120.9(4)
C7 C6 C5 117.6(4)
C7 C6 C16 121.0(5)
C5 C6 C16 121.3(4)
C8 C7 C6 121.5(4)
C7 C8 C3 120.7(4)
C15 C10 C11 118.0(4)
C15 C10 C2 119.9(4)
C11 C10 C2 121.9(4)
C12 C11 C10 120.6(4)
C11 C12 C13 121.2(5)
C12 C13 C14 118.3(4)
C12 C13 C9 120.8(5)
C14 C13 C9 120.9(5)
C15 C14 C13 120.7(5)
C14 C15 C10 121.2(5)
N1 C17 C18 119.7(5)
C17 C18 C19 119.9(5)
C20 C19 C18 120.6(5)
C21 C20 C19 117.3(5)
C20 C21 N1 123.0(5)
C20 C21 N2 142.5(5)
N1 C21 N2 94.4(4)
N3 C22 N4 124.7(5)
N3 C22 C23 114.3(5)
N4 C22 C23 120.9(5)
N3 C22 N2 38.0(3)
N4 C22 N2 86.8(3)
C23 C22 N2 152.3(5)
C24 C23 C22 118.1(5)
C23 C24 C25 119.7(5)
C26 C25 C24 121.0(5)
C25 C26 N4 122.7(5)
Cl5A C27 Cl4 124.7(6)
Cl5A C27 Cl5B 37.8(4)
Cl4 C27 Cl5B 120.9(5)
Cl5A C27 Cl3 115.6(6)
Cl4 C27 Cl3 115.3(5)
Cl5B C27 Cl3 120.5(5)
Cl8 C28 Cl10 77.9(5)
Cl8 C28 Cl6 120.9(5)
Cl10 C28 Cl6 113.3(4)
Cl8 C28 Cl7 31.6(4)
Cl10 C28 Cl7 109.1(4)
Cl6 C28 Cl7 102.4(4)
Cl8 C28 Cl9 108.0(6)
Cl10 C28 Cl9 31.8(3)
Cl6 C28 Cl9 105.0(4)
Cl7 C28 Cl9 139.5(5)

loop_
_geom_bond_atom_site_label_1
_geom_bond_atom_site_label_2
_geom_bond_distance
W1 O1 1.969(3)
W1 O2 2.005(3)
W1 N2 2.063(5)
W1 N1 2.120(4)
W1 N4 2.126(4)
W1 Cl2 2.3783(15)
W1 Cl1 2.3973(15)
Cl3 C27 1.734(8)
Cl4 C27 1.671(8)
Cl5A C27 1.550(11)
Cl5B C27 1.710(8)
Cl6 C28 1.747(6)
Cl7 C28 1.866(9)
Cl10 C28 1.657(7)
Cl8 C28 1.644(9)
Cl9 C28 1.879(9)
O1 C1 1.330(5)
O2 C2 1.332(5)
N1 C17 1.350(6)
N1 C21 1.371(6)
N2 N3 1.213(7)
N2 C21 1.535(7)
N2 C22 1.943(7)
N3 C22 1.326(7)
N4 C26 1.354(6)
N4 C22 1.376(6)
C1 C2 1.383(6)
C1 C3 1.470(6)
C2 C10 1.464(6)
C3 C4 1.389(6)
C3 C8 1.398(6)
C4 C5 1.384(6)
C5 C6 1.401(7)
C6 C7 1.392(7)
C6 C16 1.506(6)
C7 C8 1.377(6)
C9 C13 1.514(7)
C10 C15 1.400(6)
C10 C11 1.405(7)
C11 C12 1.391(6)
C12 C13 1.393(7)
C13 C14 1.404(7)
C14 C15 1.386(6)
C17 C18 1.369(8)
C18 C19 1.395(10)
C19 C20 1.366(10)
C20 C21 1.358(8)
C22 C23 1.430(8)
C23 C24 1.364(10)
C24 C25 1.371(10)
C25 C26 1.341(8)
